data_1546656
loop_
_publ_author_name
'Kambo, Konan Ren\'e'
'Sosso, Siaka'
'Mansilla-Koblavi, F.'
'Djand\'e, Abdoulaye'
'Kakou-Yao, Rita'

_publ_section_title
;
 2-Oxo-2<i>H</i>-chromen-3-yl benzoate
;
_journal_coeditor_code HB4144
_journal_issue 5
_journal_name_full IUCrData
_journal_page_first x170663
_journal_paper_doi 10.1107/S2414314617006630
_journal_volume 2
_journal_year 2017
_chemical_formula_iupac 'C16 H10 O4'
_chemical_formula_moiety 'C16 H10 O4'
_chemical_formula_sum 'C16 H10 O4'
_chemical_formula_weight 266.24
_chemical_name_systematic
;
2-Oxo-2<i>H</i>-chromen-3-yl benzoate
;
_space_group_crystal_system triclinic
_space_group_IT_number 2
_space_group_name_Hall '-P 1'
_space_group_name_H-M_alt 'P -1'
_symmetry_space_group_name_Hall '-P 1'
_symmetry_space_group_name_H-M 'P -1'
_atom_sites_solution_hydrogens difmap
_atom_sites_solution_primary direct
_audit_creation_method SHELXL-2013
_cell_angle_alpha 84.550(6)
_cell_angle_beta 81.852(6)
_cell_angle_gamma 83.023(8)
_cell_formula_units_Z 2
_cell_length_a 6.9243(6)
_cell_length_b 7.7262(8)
_cell_length_c 11.8168(6)
_cell_measurement_reflns_used 2675
_cell_measurement_temperature 298.0(2)
_cell_measurement_theta_max 69.20
_cell_measurement_theta_min 5.76
_cell_volume 619.22(9)
_computing_cell_refinement
;
Crysalis PRO (Agilent, 2011)
;
_computing_data_collection
;
Crysalis PRO (Agilent, 2011)
;
_computing_data_reduction
;
Crysalis PRO (Agilent, 2011)
;
_computing_molecular_graphics
;
ORTEP-3 for Windows (Farrugia, 2012) and PLATON (Spek, 2009)
;
_computing_publication_material
;
publCIF (Westrip, 2010)
;
_computing_structure_refinement
;
SHELXL2013 (Sheldrick, 2015)
;
_computing_structure_solution
;
SHELXS2013 (Sheldrick, 2008)
;
_diffrn_ambient_temperature 298.0(2)
_diffrn_detector_area_resol_mean 5.3048
_diffrn_measured_fraction_theta_full 0.992
_diffrn_measured_fraction_theta_max 0.975
_diffrn_measurement_device_type 'Agilent Supernova Dual diffractometer with an Atlas detector'
_diffrn_measurement_method '\w scans'
_diffrn_radiation_type MoK\a
_diffrn_radiation_wavelength 0.71073
_diffrn_reflns_av_R_equivalents 0.0385
_diffrn_reflns_limit_h_max 8
_diffrn_reflns_limit_h_min -8
_diffrn_reflns_limit_k_max 9
_diffrn_reflns_limit_k_min -9
_diffrn_reflns_limit_l_max 14
_diffrn_reflns_limit_l_min -14
_diffrn_reflns_number 7628
_diffrn_reflns_theta_full 25.242
_diffrn_reflns_theta_max 25.586
_diffrn_reflns_theta_min 1.746
_exptl_absorpt_coefficient_mu 0.103
_exptl_absorpt_correction_T_max 1.00000
_exptl_absorpt_correction_T_min 0.49931
_exptl_absorpt_correction_type multi-scan
_exptl_absorpt_process_details
;
(Crysalis PRO; Agilent, 2011)
;
_exptl_crystal_colour yellow
_exptl_crystal_density_diffrn 1.428
_exptl_crystal_density_method 'not measured'
_exptl_crystal_description prism
_exptl_crystal_F_000 276
_exptl_crystal_size_max 0.34
_exptl_crystal_size_mid 0.12
_exptl_crystal_size_min 0.06
_refine_diff_density_max 0.222
_refine_diff_density_min -0.279
_refine_ls_extinction_method none
_refine_ls_goodness_of_fit_ref 1.036
_refine_ls_hydrogen_treatment refall
_refine_ls_matrix_type full
_refine_ls_number_parameters 221
_refine_ls_number_reflns 2283
_refine_ls_number_restraints 0
_refine_ls_restrained_S_all 1.036
_refine_ls_R_factor_all 0.0750
_refine_ls_R_factor_gt 0.0509
_refine_ls_shift/su_max 0.000
_refine_ls_shift/su_mean 0.000
_refine_ls_structure_factor_coef Fsqd
_refine_ls_weighting_details 'w=1/[\s^2^(Fo^2^)+(0.0998P)^2^+0.0263P] where P=(Fo^2^+2Fc^2^)/3'
_refine_ls_weighting_scheme calc
_refine_ls_wR_factor_gt 0.1412
_refine_ls_wR_factor_ref 0.1589
_reflns_number_gt 1724
_reflns_number_total 2283
_reflns_threshold_expression 'I > 2\s(I)'
_cod_data_source_file hb4144sup1.cif
_cod_data_source_block I
_cod_database_code 1546656
_shelx_space_group_comment
;
The symmetry employed for this shelxl refinement is uniquely defined
by the following loop, which should always be used as a source of
symmetry information in preference to the above space-group names.
They are only intended as comments.
;
_shelxl_version_number .2013

loop_
_space_group_symop_operation_xyz
'x, y, z'
'-x, -y, -z'

loop_
_atom_site_type_symbol
_atom_site_label
_atom_site_fract_x
_atom_site_fract_y
_atom_site_fract_z
_atom_site_U_iso_or_equiv
_atom_site_adp_type
_atom_site_calc_flag
_atom_site_occupancy
H H10 0.994(4) 0.658(3) 0.393(2) 0.068(6) Uiso d 1
H H4 0.825(4) 0.121(4) 0.016(3) 0.093(8) Uiso d 1
H H3 0.789(3) 0.243(3) -0.168(2) 0.076(7) Uiso d 1
H H1 0.711(3) 0.728(3) -0.0468(19) 0.063(6) Uiso d 1
H H5 0.790(3) 0.285(3) 0.171(2) 0.068(6) Uiso d 1
H H2 0.731(3) 0.548(3) -0.202(2) 0.071(7) Uiso d 1
H H13 0.401(4) 0.916(3) 0.688(2) 0.073(6) Uiso d 1
H H16 1.079(4) 0.800(3) 0.565(2) 0.073(7) Uiso d 1
H H15 0.977(4) 0.946(3) 0.732(2) 0.083(7) Uiso d 1
H H14 0.634(3) 1.000(3) 0.791(2) 0.070(6) Uiso d 1
O O2 0.46650(18) 0.75322(17) 0.51161(11) 0.0538(4) Uani d 1
O O4 0.7627(2) 0.54314(18) 0.27349(11) 0.0618(4) Uani d 1
O O1 0.3793(2) 0.6280(2) 0.36899(13) 0.0666(4) Uani d 1
C C8 0.7208(3) 0.6366(2) 0.37014(15) 0.0543(5) Uani d 1
C C11 0.8071(3) 0.7664(2) 0.52978(16) 0.0518(5) Uani d 1
O O3 0.6978(2) 0.79125(18) 0.16416(12) 0.0661(4) Uani d 1
C C6 0.7503(2) 0.5198(2) 0.07680(15) 0.0496(4) Uani d 1
C C9 0.5118(3) 0.6699(2) 0.41218(16) 0.0532(5) Uani d 1
C C12 0.6084(3) 0.8027(2) 0.56933(15) 0.0495(4) Uani d 1
C C13 0.5431(3) 0.8890(2) 0.66733(16) 0.0570(5) Uani d 1
C C10 0.8604(3) 0.6801(3) 0.42525(17) 0.0561(5) Uani d 1
C C7 0.7320(3) 0.6361(2) 0.17134(15) 0.0522(4) Uani d 1
C C1 0.7338(3) 0.5970(3) -0.03279(17) 0.0553(5) Uani d 1
C C5 0.7800(3) 0.3397(3) 0.0954(2) 0.0618(5) Uani d 1
C C3 0.7787(3) 0.3156(3) -0.1056(2) 0.0686(6) Uani d 1
C C16 0.9429(3) 0.8200(3) 0.5925(2) 0.0639(5) Uani d 1
C C2 0.7489(3) 0.4928(3) -0.12395(18) 0.0636(5) Uani d 1
C C15 0.8781(4) 0.9067(3) 0.6904(2) 0.0676(6) Uani d 1
C C4 0.7933(3) 0.2371(3) 0.0027(2) 0.0718(6) Uani d 1
C C14 0.6802(4) 0.9404(3) 0.72688(18) 0.0650(6) Uani d 1

loop_
_atom_site_aniso_label
_atom_site_aniso_U_11
_atom_site_aniso_U_22
_atom_site_aniso_U_33
_atom_site_aniso_U_12
_atom_site_aniso_U_13
_atom_site_aniso_U_23
O2 0.0468(7) 0.0646(8) 0.0492(7) -0.0038(5) -0.0054(5) -0.0045(6)
O4 0.0752(9) 0.0610(8) 0.0452(7) 0.0067(6) -0.0063(6) -0.0045(6)
O1 0.0644(9) 0.0749(9) 0.0638(9) -0.0119(7) -0.0162(7) -0.0064(7)
C8 0.0605(11) 0.0560(10) 0.0428(9) 0.0012(8) -0.0036(8) 0.0004(7)
C11 0.0512(10) 0.0528(9) 0.0500(10) -0.0037(7) -0.0073(8) 0.0024(7)
O3 0.0836(10) 0.0595(8) 0.0517(8) 0.0027(7) -0.0062(7) -0.0043(6)
C6 0.0390(8) 0.0595(10) 0.0498(10) -0.0045(7) -0.0047(7) -0.0052(8)
C9 0.0579(11) 0.0524(9) 0.0478(10) -0.0040(8) -0.0078(8) 0.0025(8)
C12 0.0527(10) 0.0478(9) 0.0467(9) -0.0050(7) -0.0075(8) 0.0040(7)
C13 0.0605(12) 0.0576(10) 0.0505(10) -0.0026(8) -0.0033(9) -0.0026(8)
C10 0.0484(10) 0.0640(11) 0.0513(10) 0.0006(8) 0.0000(8) 0.0003(8)
C7 0.0478(9) 0.0599(11) 0.0459(9) -0.0007(7) -0.0022(7) -0.0015(8)
C1 0.0512(10) 0.0630(11) 0.0520(10) -0.0079(8) -0.0064(8) -0.0046(8)
C5 0.0575(11) 0.0640(11) 0.0630(12) -0.0052(8) -0.0077(9) -0.0019(9)
C3 0.0591(12) 0.0822(14) 0.0702(14) -0.0132(10) -0.0087(10) -0.0273(12)
C16 0.0545(11) 0.0672(12) 0.0698(13) -0.0037(9) -0.0120(10) -0.0018(10)
C2 0.0588(11) 0.0835(14) 0.0515(11) -0.0140(10) -0.0076(9) -0.0113(10)
C15 0.0754(14) 0.0645(12) 0.0673(13) -0.0085(10) -0.0254(11) -0.0033(10)
C4 0.0674(13) 0.0594(12) 0.0905(17) -0.0071(9) -0.0110(11) -0.0156(11)
C14 0.0832(15) 0.0563(11) 0.0547(11) -0.0026(9) -0.0102(10) -0.0061(9)

loop_
_atom_type_symbol
_atom_type_description
_atom_type_scat_dispersion_real
_atom_type_scat_dispersion_imag
_atom_type_scat_source
C C 0.0033 0.0016 'International Tables Vol C Tables 4.2.6.8 and 6.1.1.4'
H H 0.0000 0.0000 'International Tables Vol C Tables 4.2.6.8 and 6.1.1.4'
O O 0.0106 0.0060 'International Tables Vol C Tables 4.2.6.8 and 6.1.1.4'

loop_
_geom_angle_atom_site_label_1
_geom_angle_atom_site_label_2
_geom_angle_atom_site_label_3
_geom_angle
C9 O2 C12 122.54(14)
C7 O4 C8 115.88(14)
C10 C8 O4 122.46(17)
C10 C8 C9 122.72(17)
O4 C8 C9 114.61(17)
C12 C11 C16 117.93(18)
C12 C11 C10 118.13(17)
C16 C11 C10 123.92(18)
C5 C6 C1 120.07(18)
C5 C6 C7 122.07(18)
C1 C6 C7 117.85(17)
O1 C9 O2 118.14(17)
O1 C9 C8 125.95(18)
O2 C9 C8 115.89(17)
O2 C12 C13 116.78(16)
O2 C12 C11 120.95(16)
C13 C12 C11 122.27(18)
C14 C13 C12 118.38(19)
C14 C13 H13 123.6(14)
C12 C13 H13 117.9(14)
C8 C10 C11 119.75(17)
C8 C10 H10 119.1(14)
C11 C10 H10 121.1(14)
O3 C7 O4 121.79(17)
O3 C7 C6 126.62(18)
O4 C7 C6 111.59(15)
C6 C1 C2 119.8(2)
C6 C1 H1 120.5(12)
C2 C1 H1 119.7(13)
C6 C5 C4 119.3(2)
C6 C5 H5 120.7(13)
C4 C5 H5 120.0(13)
C2 C3 C4 120.8(2)
C2 C3 H3 120.4(14)
C4 C3 H3 118.8(14)
C15 C16 C11 120.0(2)
C15 C16 H16 121.2(14)
C11 C16 H16 118.8(14)
C3 C2 C1 120.1(2)
C3 C2 H2 120.4(13)
C1 C2 H2 119.5(13)
C14 C15 C16 120.4(2)
C14 C15 H15 121.3(15)
C16 C15 H15 118.3(15)
C3 C4 C5 119.9(2)
C3 C4 H4 122.2(19)
C5 C4 H4 117.5(19)
C13 C14 C15 120.99(19)
C13 C14 H14 117.2(15)
C15 C14 H14 121.8(15)

loop_
_geom_bond_atom_site_label_1
_geom_bond_atom_site_label_2
_geom_bond_distance
O2 C9 1.372(2)
O2 C12 1.381(2)
O4 C7 1.374(2)
O4 C8 1.386(2)
O1 C9 1.202(2)
C8 C10 1.331(3)
C8 C9 1.462(3)
C11 C12 1.392(3)
C11 C16 1.398(3)
C11 C10 1.440(3)
O3 C7 1.191(2)
C6 C5 1.383(3)
C6 C1 1.387(3)
C6 C7 1.481(3)
C12 C13 1.384(3)
C13 C14 1.374(3)
C13 H13 0.98(3)
C10 H10 0.95(2)
C1 C2 1.390(3)
C1 H1 1.01(2)
C5 C4 1.398(3)
C5 H5 0.96(2)
C3 C2 1.361(3)
C3 C4 1.375(4)
C3 H3 0.96(2)
C16 C15 1.384(3)
C16 H16 0.95(3)
C2 H2 0.99(2)
C15 C14 1.378(3)
C15 H15 0.99(3)
C4 H4 0.90(3)
C14 H14 0.92(2)

loop_
_geom_hbond_atom_site_label_D
_geom_hbond_atom_site_label_H
_geom_hbond_atom_site_label_A
_geom_hbond_site_symmetry_A
_geom_hbond_distance_DH
_geom_hbond_distance_HA
_geom_hbond_distance_DA
_geom_hbond_angle_DHA
_geom_hbond_publ_flag
C2 H2 Cg3 1_556 1.00(2) 2.94(2) 3.841(2) 150.5(2) yes
C9 O1 Cg1 2_665 1.202(3) 3.1510(2) 3.464(2) 94.750(10) yes

loop_
_geom_torsion_atom_site_label_1
_geom_torsion_atom_site_label_2
_geom_torsion_atom_site_label_3
_geom_torsion_atom_site_label_4
_geom_torsion
C7 O4 C8 C10 -107.8(2)
C7 O4 C8 C9 77.3(2)
C12 O2 C9 O1 178.33(15)
C12 O2 C9 C8 -0.2(3)
C10 C8 C9 O1 -176.93(19)
O4 C8 C9 O1 -2.0(3)
C10 C8 C9 O2 1.4(3)
O4 C8 C9 O2 176.31(15)
C9 O2 C12 C13 178.71(15)
C9 O2 C12 C11 -1.4(3)
C16 C11 C12 O2 -179.87(16)
C10 C11 C12 O2 1.7(3)
C16 C11 C12 C13 0.0(3)
C10 C11 C12 C13 -178.40(17)
O2 C12 C13 C14 -179.91(16)
C11 C12 C13 C14 0.2(3)
O4 C8 C10 C11 -175.59(16)
C9 C8 C10 C11 -1.1(3)
C12 C11 C10 C8 -0.5(3)
C16 C11 C10 C8 -178.80(17)
C8 O4 C7 O3 9.9(3)
C8 O4 C7 C6 -170.95(15)
C5 C6 C7 O3 -176.40(19)
C1 C6 C7 O3 2.6(3)
C5 C6 C7 O4 4.5(2)
C1 C6 C7 O4 -176.48(15)
C5 C6 C1 C2 -0.6(3)
C7 C6 C1 C2 -179.64(16)
C1 C6 C5 C4 0.1(3)
C7 C6 C5 C4 179.10(18)
C12 C11 C16 C15 -0.2(3)
C10 C11 C16 C15 178.12(19)
C4 C3 C2 C1 0.3(3)
C6 C1 C2 C3 0.4(3)
C11 C16 C15 C14 0.2(3)
C2 C3 C4 C5 -0.8(3)
C6 C5 C4 C3 0.6(3)
C12 C13 C14 C15 -0.2(3)
C16 C15 C14 C13 0.0(3)

_cod_database_fobs_code 1546656
